data_4519257
loop_
_publ_author_name
'Mougharbel, Ali S.'
'Ahmedi, Sihana'
'Bhattacharya, Saurav'
'Rajan, Ananthu'
'Kortz, Ulrich'

_publ_section_title
;
 Organorhodium(III)- and Iridium(III)-Substituted
 20-Tungstobismuthates(III) and -Antimonates(III),
 [(MCp*)<sub>2</sub>X<sub>2</sub>W<sub>20</sub>O<sub>70</sub>]<sup>10-</sup>
 (M = Rh<sup>III</sup> and Ir<sup>III</sup>; X = Bi<sup>III</sup> and
 Sb<sup>III</sup>).
;
_journal_issue 50
_journal_name_full 'ACS omega'
_journal_page_first 34494
_journal_page_last 34500
_journal_paper_doi 10.1021/acsomega.1c04707
_journal_volume 6
_journal_year 2021
_chemical_formula_sum 'C20 H30 Ir2 Na3.5 O89 Sb2 W20'
_chemical_formula_weight 6079.80
_space_group_crystal_system triclinic
_space_group_IT_number 2
_space_group_name_Hall '-P 1'
_space_group_name_H-M_alt 'P -1'
_atom_sites_solution_hydrogens geom
_audit_creation_method SHELXL-2014/7
_cell_angle_alpha 103.028(3)
_cell_angle_beta 100.372(3)
_cell_angle_gamma 113.516(3)
_cell_formula_units_Z 2
_cell_length_a 17.1405(19)
_cell_length_b 19.507(2)
_cell_length_c 23.730(3)
_cell_measurement_reflns_used 27775
_cell_measurement_temperature 100(2)
_cell_measurement_theta_max 26.470
_cell_measurement_theta_min 1.394
_cell_volume 6756.7(14)
_computing_cell_refinement 'Bruker SAINT'
_computing_data_collection 'Bruker APEX2'
_computing_data_reduction 'Bruker SAINT'
_computing_molecular_graphics 'Bruker SHELXTL'
_computing_publication_material 'Bruker SHELXTL'
_computing_structure_refinement 'SHELXL-2014/7 (Sheldrick, 2014)'
_computing_structure_solution 'SHELXS-97 (Sheldrick 2008)'
_diffrn_ambient_temperature 100(2)
_diffrn_measured_fraction_theta_full 0.998
_diffrn_measured_fraction_theta_max 0.993
_diffrn_measurement_device_type 'Bruker APEX-II CCD'
_diffrn_measurement_method '\f and \w scans'
_diffrn_radiation_type MoK\a
_diffrn_radiation_wavelength 0.71073
_diffrn_reflns_av_R_equivalents 0.1229
_diffrn_reflns_av_unetI/netI 0.1183
_diffrn_reflns_Laue_measured_fraction_full 0.998
_diffrn_reflns_Laue_measured_fraction_max 0.993
_diffrn_reflns_limit_h_max 21
_diffrn_reflns_limit_h_min -21
_diffrn_reflns_limit_k_max 24
_diffrn_reflns_limit_k_min -24
_diffrn_reflns_limit_l_max 29
_diffrn_reflns_limit_l_min -29
_diffrn_reflns_number 118159
_diffrn_reflns_point_group_measured_fraction_full 0.998
_diffrn_reflns_point_group_measured_fraction_max 0.993
_diffrn_reflns_theta_full 25.242
_diffrn_reflns_theta_max 26.470
_diffrn_reflns_theta_min 1.394
_exptl_absorpt_coefficient_mu 19.388
_exptl_absorpt_correction_T_max 0.119
_exptl_absorpt_correction_T_min 0.048
_exptl_absorpt_correction_type multi-scan
_exptl_absorpt_process_details SADABS
_exptl_crystal_colour Orange-red
_exptl_crystal_density_diffrn 2.988
_exptl_crystal_description Block
_exptl_crystal_F_000 5273
_exptl_crystal_size_max 0.2
_exptl_crystal_size_mid 0.14
_exptl_crystal_size_min 0.11
_refine_diff_density_max 8.422
_refine_diff_density_min -4.227
_refine_diff_density_rms 0.866
_refine_ls_extinction_method none
_refine_ls_goodness_of_fit_ref 1.066
_refine_ls_hydrogen_treatment constr
_refine_ls_matrix_type full
_refine_ls_number_parameters 1243
_refine_ls_number_reflns 27775
_refine_ls_number_restraints 684
_refine_ls_restrained_S_all 1.055
_refine_ls_R_factor_all 0.1295
_refine_ls_R_factor_gt 0.0752
_refine_ls_shift/su_max 0.001
_refine_ls_shift/su_mean 0.000
_refine_ls_structure_factor_coef Fsqd
_refine_ls_weighting_details 'w=1/[\s^2^(Fo^2^)+(0.1586P)^2^+132.4772P] where P=(Fo^2^+2Fc^2^)/3'
_refine_ls_weighting_scheme calc
_refine_ls_wR_factor_gt 0.2071
_refine_ls_wR_factor_ref 0.2660
_reflns_Friedel_coverage 0.000
_reflns_number_gt 17468
_reflns_number_total 27775
_reflns_threshold_expression 'I > 2\s(I)'
_cod_data_source_file ao1c04707_si_004.cif
_cod_data_source_block Ir2Sb2W20
_cod_depositor_comments
;
The following automatic conversions were performed:

data item '_exptl_absorpt_correction_type' value 'Multi-Scan' was
changed to 'multi-scan' in accordance with the
/home/data/users/saulius/crontab/automatic-downloads/current/ACS/lib/dictionaries/cif_core.dic
dictionary named 'cif_core.dic' version 2.4.2 last updated on
2011-04-26.

Automatic conversion script
Id: cif_fix_values 7556 2019-12-06 15:28:31Z antanas 
;
_cod_original_cell_volume 6756.6(13)
_cod_original_formula_sum 'C20 H30 Ir2 Na3.50 O89 Sb2 W20'
_cod_database_code 4519257
_shelx_shelxl_version_number 2014/7
_shelx_space_group_comment
;
The symmetry employed for this shelxl refinement is uniquely defined
by the following loop, which should always be used as a source of
symmetry information in preference to the above space-group names.
They are only intended as comments.
;

loop_
_space_group_symop_operation_xyz
'x, y, z'
'-x, -y, -z'

loop_
_atom_site_label
_atom_site_type_symbol
_atom_site_fract_x
_atom_site_fract_y
_atom_site_fract_z
_atom_site_U_iso_or_equiv
_atom_site_adp_type
_atom_site_occupancy
_atom_site_site_symmetry_order
_atom_site_calc_flag
_atom_site_refinement_flags_posn
_atom_site_refinement_flags_adp
_atom_site_refinement_flags_occupancy
_atom_site_disorder_assembly
_atom_site_disorder_group
Sb1 Sb 0.15334(11) 0.62936(11) 0.08526(8) 0.0148(4) Uani 1 1 d . . . . .
Sb2 Sb 0.98725(12) 1.08323(12) 0.41933(8) 0.0187(4) Uani 1 1 d . . . . .
W1 W 0.29393(8) 0.86756(7) 0.15072(5) 0.0229(3) Uani 1 1 d . . . . .
W2 W 0.19512(8) 0.77045(8) 0.00544(5) 0.0220(3) Uani 1 1 d . . . . .
W3 W 0.36619(7) 0.74919(7) 0.07466(5) 0.0208(3) Uani 1 1 d . . . . .
W4 W 0.34568(7) 0.64268(8) 0.18366(5) 0.0209(3) Uani 1 1 d . . . . .
W5 W 0.15606(8) 0.56650(8) 0.21669(5) 0.0200(3) Uani 1 1 d . . . . .
W6 W 0.27330(8) 0.75947(8) 0.26092(5) 0.0221(3) Uani 1 1 d . . . . .
W7 W 0.02797(7) 0.67642(7) 0.19804(5) 0.0186(3) Uani 1 1 d . . . . .
W8 W 0.04732(8) 0.77390(7) 0.09982(5) 0.0207(3) Uani 1 1 d . . . . .
W9 W -0.07236(7) 0.57503(7) 0.04925(5) 0.0144(2) Uani 1 1 d . . . . .
W10 W 0.01706(7) 0.58713(7) -0.09101(5) 0.0178(3) Uani 1 1 d . . . . .
W11 W 0.80341(9) 1.06617(8) 0.30987(5) 0.0273(3) Uani 1 1 d . . . . .
W12 W 0.93507(10) 1.25934(8) 0.39140(6) 0.0301(3) Uani 1 1 d . . . . .
W13 W 0.17991(9) 0.86322(8) 0.54530(5) 0.0254(3) Uani 1 1 d . . . . .
W14 W -0.00851(9) 1.05101(8) 0.26648(5) 0.0275(3) Uani 1 1 d . . . . .
W15 W 0.18228(8) 1.10739(8) 0.37105(5) 0.0252(3) Uani 1 1 d . . . . .
W16 W 0.12579(10) 0.24380(9) 0.34915(6) 0.0315(3) Uani 1 1 d . . . . .
W17 W 0.22056(9) 0.26367(8) 0.50834(6) 0.0271(3) Uani 1 1 d . . . . .
W18 W -0.09989(7) 0.86339(7) 0.42944(5) 0.0174(3) Uani 1 1 d . . . . .
W19 W -0.05029(9) 0.71966(8) 0.45356(5) 0.0261(3) Uani 1 1 d . . . . .
W20 W 0.15639(7) 0.98888(7) 0.46488(5) 0.0187(3) Uani 1 1 d . . . . .
Ir1 Ir 0.32690(7) 0.54373(7) 0.02857(5) 0.0200(3) Uani 1 1 d . . . . .
Ir2 Ir 0.80712(8) 0.87532(8) 0.27382(5) 0.0234(3) Uani 1 1 d . . . . .
Na1 Na 0.0460(8) 0.7904(8) 0.3549(5) 0.029(3) Uani 1 1 d . U . . .
Na2 Na 0.2817(12) 0.8701(11) 0.4186(8) 0.067(5) Uani 1 1 d . U . . .
Na3 Na 0.558(3) 0.987(2) 0.1526(18) 0.076(11) Uani 0.5 1 d . U P . .
Na4 Na 0.072(2) 0.9863(19) 0.1184(14) 0.052(8) Uani 0.5 1 d . U P . .
Na5 Na 0.136(2) 0.4017(17) 0.2850(13) 0.044(7) Uani 0.5 1 d . U P . .
O1 O 0.3406(16) 0.9679(14) 0.1891(10) 0.036(6) Uani 1 1 d . U . . .
O2 O 0.2618(14) 0.8738(13) 0.0713(9) 0.029(5) Uani 1 1 d . U . . .
O3 O 0.3903(15) 0.8551(14) 0.1293(10) 0.036(6) Uani 1 1 d . U . . .
O4 O 0.3126(13) 0.8308(12) 0.2164(8) 0.020(4) Uani 1 1 d . U . . .
O5 O 0.1746(15) 0.8384(14) 0.1487(10) 0.034(5) Uani 1 1 d . U . . .
O6 O 0.2360(13) 0.7391(12) 0.0876(9) 0.021(4) Uani 1 1 d . U . . .
O7 O 0.1805(14) 0.8042(13) -0.0556(9) 0.030(5) Uani 1 1 d . U . . .
O8 O 0.3099(15) 0.7763(13) 0.0088(10) 0.033(5) Uani 1 1 d . U . . .
O9 O 0.0936(14) 0.7632(13) 0.0314(9) 0.027(5) Uani 1 1 d . U . . .
O10 O 0.1322(12) 0.6581(11) -0.0299(8) 0.017(4) Uani 1 1 d . U . . .
O11 O 0.4731(14) 0.7843(12) 0.0663(9) 0.028(5) Uani 1 1 d . U . . .
O12 O 0.3892(12) 0.7243(11) 0.1462(8) 0.016(4) Uani 1 1 d . U . . .
O13 O 0.3104(11) 0.6493(10) 0.0298(7) 0.011(4) Uani 1 1 d . U . . .
O14 O 0.4450(16) 0.6401(14) 0.2130(10) 0.036(6) Uani 1 1 d . U . . .
O15 O 0.2688(12) 0.5692(11) 0.2189(8) 0.014(4) Uani 1 1 d . U . . .
O16 O 0.3687(14) 0.7309(12) 0.2582(9) 0.023(5) Uani 1 1 d . U . . .
O17 O 0.2178(12) 0.6577(11) 0.1721(8) 0.019(4) Uani 1 1 d . U . . .
O18 O 0.2935(12) 0.5659(11) 0.1083(8) 0.017(4) Uani 1 1 d . U . . .
O19 O 0.1179(15) 0.4994(14) 0.2565(10) 0.035(5) Uani 1 1 d . U . . .
O20 O 0.2168(14) 0.6630(13) 0.2851(9) 0.027(5) Uani 1 1 d . U . . .
O21 O 0.0576(13) 0.5973(12) 0.2075(9) 0.023(5) Uani 1 1 d . U . . .
O22 O 0.1004(12) 0.5012(12) 0.1330(9) 0.020(4) Uani 1 1 d . U . . .
O23 O 0.3203(16) 0.8283(14) 0.3334(10) 0.037(6) Uani 1 1 d . U . . .
O24 O 0.1579(14) 0.7494(12) 0.2396(9) 0.025(5) Uani 1 1 d . U . . .
O26 O 0.0306(13) 0.7663(12) 0.1774(9) 0.022(4) Uani 1 1 d . U . . .
O27 O 0.0662(11) 0.6650(10) 0.1088(7) 0.009(4) Uani 1 1 d . U . . .
O28 O 0.0186(16) 0.8477(14) 0.0956(10) 0.037(6) Uani 1 1 d . U . . .
O29 O -0.0655(13) 0.6860(12) 0.0577(9) 0.020(4) Uani 1 1 d . U . . .
O30 O -0.0781(13) 0.6085(11) 0.1376(8) 0.019(4) Uani 1 1 d . U . . .
O31 O -0.0443(11) 0.5019(11) 0.0670(7) 0.013(4) Uani 1 1 d . U . . .
O32 O -0.1855(13) 0.5213(12) 0.0145(8) 0.021(4) Uani 1 1 d . U . . .
O33 O 0.0639(13) 0.5801(13) -0.1500(9) 0.027(5) Uani 1 1 d . U . . .
O34 O 0.7102(17) 1.0317(15) 0.2467(11) 0.041(6) Uani 1 1 d . U . . .
O35 O 0.8415(15) 1.1824(14) 0.3202(10) 0.033(5) Uani 1 1 d . U . . .
O36 O 0.7444(15) 1.0785(13) 0.3727(10) 0.032(5) Uani 1 1 d . U . . .
O37 O 0.8945(15) 1.0769(13) 0.2712(10) 0.031(5) Uani 1 1 d . U . . .
O38 O 0.7996(14) 0.9766(13) 0.3200(9) 0.025(5) Uani 1 1 d . U . . .
O39 O 0.9127(13) 1.1357(12) 0.3973(8) 0.021(4) Uani 1 1 d . U . . .
O40 O 0.9295(19) 1.3442(16) 0.3795(12) 0.050(7) Uani 1 1 d . U . . .
O41 O 0.1574(15) 0.7683(13) 0.5672(10) 0.030(5) Uani 1 1 d . U . . .
O42 O 0.0237(15) 0.2590(13) 0.3539(9) 0.030(5) Uani 1 1 d . U . . .
O43 O -0.0178(15) 0.7063(14) 0.5297(10) 0.035(6) Uani 1 1 d . U . . .
O44 O 0.2604(16) 0.8620(14) 0.5116(10) 0.037(6) Uani 1 1 d . U . . .
O45 O 0.1638(12) 0.9493(11) 0.5345(8) 0.018(4) Uani 1 1 d . U . . .
O46 O 0.0707(14) 0.7952(12) 0.4763(9) 0.025(5) Uani 1 1 d . U . . .
O47 O -0.0348(18) 1.0132(16) 0.1849(11) 0.047(7) Uani 1 1 d . U . . .
O48 O 0.1075(15) 1.0469(14) 0.2878(10) 0.033(5) Uani 1 1 d . U . . .
O49 O 0.0646(15) 1.1646(14) 0.2711(10) 0.035(5) Uani 1 1 d . U . . .
O50 O -0.0590(13) 0.9653(12) 0.2888(8) 0.021(4) Uani 1 1 d . U . . .
O51 O 0.0600(14) 1.1248(12) 0.3674(9) 0.025(5) Uani 1 1 d . U . . .
O52 O 0.2746(15) 1.0939(13) 0.3666(10) 0.030(5) Uani 1 1 d . U . . .
O53 O 0.2204(17) 0.2006(15) 0.3510(11) 0.043(6) Uani 1 1 d . U . . .
O54 O 0.2267(15) 1.1796(14) 0.4527(10) 0.033(5) Uani 1 1 d . U . . .
O55 O 0.1179(13) 1.0267(12) 0.4009(9) 0.022(4) Uani 1 1 d . U . . .
O56 O 0.1824(18) 0.3250(16) 0.3283(12) 0.049(7) Uani 1 1 d . U . . .
O57 O 0.1750(15) 0.2839(14) 0.4354(10) 0.034(5) Uani 1 1 d . U . . .
O58 O 0.3270(15) 0.3350(14) 0.5334(10) 0.038(6) Uani 1 1 d . U . . .
O59 O -0.2181(16) 0.7778(14) 0.4284(10) 0.038(6) Uani 1 1 d . U . . .
O60 O -0.1757(14) 0.6652(13) 0.4535(9) 0.029(5) Uani 1 1 d . U . . .
O61 O -0.0718(12) 0.8229(11) 0.5076(8) 0.017(4) Uani 1 1 d . U . . .
O62 O -0.1357(14) 0.8729(12) 0.3605(9) 0.026(5) Uani 1 1 d . U . . .
O63 O -0.0797(14) 0.7648(12) 0.3965(9) 0.026(5) Uani 1 1 d . U . . .
O64 O 0.0201(13) 0.9193(12) 0.4473(9) 0.023(5) Uani 1 1 d . U . . .
O65 O -0.1198(13) 0.9352(11) 0.4803(8) 0.020(4) Uani 1 1 d . U . . .
O66 O -0.0502(16) 0.6394(13) 0.4033(9) 0.032(5) Uani 1 1 d . U . . .
O67 O 0.2684(16) 1.0624(14) 0.4950(10) 0.035(6) Uani 1 1 d . U . . .
O68 O 0.1677(13) 0.9146(11) 0.4164(8) 0.020(4) Uani 1 1 d . U . . .
O69 O -0.0296(13) 0.5768(12) -0.0140(8) 0.020(4) Uani 1 1 d . U . . .
O70 O -0.0201(17) 0.6604(14) -0.0982(11) 0.041(6) Uani 1 1 d . U . . .
O71 O -0.0109(12) 0.6895(11) 0.2609(8) 0.018(4) Uani 1 1 d . U . . .
O72 O 0.0317(16) 0.8651(14) 0.2910(10) 0.038(6) Uani 1 1 d . U . . .
O73 O 0.1501(15) 0.7389(13) 0.3753(10) 0.031(5) Uani 1 1 d . U . . .
O74 O 0.419(3) 0.860(3) 0.458(2) 0.133(17) Uani 1 1 d . U . . .
O75 O 0.380(2) 1.010(2) 0.4413(16) 0.087(11) Uani 1 1 d . U . . .
O76 O 0.581(2) 1.0144(18) 0.0646(13) 0.064(8) Uani 1 1 d . U . . .
O77 O 0.532(4) 1.085(4) 0.262(3) 0.17(2) Uani 1 1 d . U . . .
O79 O 0.210(2) 0.918(2) 0.2859(15) 0.072(9) Uani 1 1 d . U . . .
O80 O -0.207(2) 0.602(2) -0.1032(15) 0.073(9) Uani 1 1 d . U . . .
O81 O 0.2006(19) 0.4667(16) 0.5037(13) 0.054(7) Uani 1 1 d . U . . .
O82 O 0.286(3) 0.473(3) 0.652(2) 0.123(16) Uani 1 1 d . U . . .
O83 O 0.397(3) 0.451(3) 0.470(2) 0.132(17) Uani 1 1 d . U . . .
O84 O 0.488(2) 0.467(2) 0.6252(16) 0.078(10) Uani 1 1 d . U . . .
O85 O 0.508(3) 0.219(3) 0.6382(19) 0.108(14) Uani 1 1 d . U . . .
O86 O 0.1786(19) 1.0070(17) 0.2001(12) 0.054(7) Uani 1 1 d . U . . .
O87 O 0.903(4) 0.189(4) 0.198(3) 0.19(3) Uani 1 1 d . U . . .
O89 O 0.407(5) 0.316(4) 0.407(3) 0.20(3) Uani 1 1 d . U . . .
O90 O 0.441(4) 0.013(3) 0.594(3) 0.16(2) Uani 1 1 d . U . . .
O91 O 0.661(3) 0.903(3) 0.3805(19) 0.105(13) Uani 1 1 d . U . . .
O92 O 0.248(3) 0.606(2) -0.1022(18) 0.095(12) Uani 1 1 d . U . . .
C1 C 0.4318(19) 0.5695(18) -0.0131(13) 0.022(6) Uani 1 1 d . U . . .
C2 C 0.4673(19) 0.5786(17) 0.0522(12) 0.019(6) Uani 1 1 d . U . . .
C3 C 0.421(2) 0.4982(19) 0.0619(14) 0.026(7) Uani 1 1 d . U . . .
C4 C 0.3593(19) 0.4473(17) 0.0012(13) 0.021(6) Uani 1 1 d . U . . .
C5 C 0.368(2) 0.4912(18) -0.0415(13) 0.023(6) Uani 1 1 d . U . . .
C6 C 0.463(2) 0.6333(19) -0.0408(14) 0.029(7) Uani 1 1 d . U . . .
H6A H 0.507262 0.681715 -0.010016 0.043 Uiso 1 1 calc R U . . .
H6B H 0.487373 0.618351 -0.071750 0.043 Uiso 1 1 calc R U . . .
H6C H 0.412858 0.640868 -0.058290 0.043 Uiso 1 1 calc R U . . .
C7 C 0.540(2) 0.6518(18) 0.1002(13) 0.024(7) Uani 1 1 d . U . . .
H7A H 0.549360 0.641544 0.137940 0.036 Uiso 1 1 calc R U . . .
H7B H 0.593607 0.667415 0.088953 0.036 Uiso 1 1 calc R U . . .
H7C H 0.522490 0.693450 0.104774 0.036 Uiso 1 1 calc R U . . .
C8 C 0.436(3) 0.484(2) 0.1173(17) 0.047(10) Uani 1 1 d . U . . .
H8A H 0.482504 0.531103 0.148231 0.070 Uiso 1 1 calc R U . . .
H8B H 0.382503 0.467042 0.128640 0.070 Uiso 1 1 calc R U . . .
H8C H 0.454745 0.442622 0.112862 0.070 Uiso 1 1 calc R U . . .
C9 C 0.288(2) 0.359(2) -0.0144(16) 0.036(8) Uani 1 1 d . U . . .
H9A H 0.294898 0.342912 0.020858 0.054 Uiso 1 1 calc R U . . .
H9B H 0.229045 0.354449 -0.026716 0.054 Uiso 1 1 calc R U . . .
H9C H 0.295972 0.325358 -0.046725 0.054 Uiso 1 1 calc R U . . .
C10 C 0.311(2) 0.458(2) -0.1101(14) 0.033(8) Uani 1 1 d . U . . .
H10A H 0.271583 0.402991 -0.120935 0.049 Uiso 1 1 calc R U . . .
H10B H 0.277590 0.486486 -0.116362 0.049 Uiso 1 1 calc R U . . .
H10C H 0.350560 0.465397 -0.135023 0.049 Uiso 1 1 calc R U . . .
C11 C 0.6682(17) 0.8121(16) 0.2175(12) 0.014(5) Uani 1 1 d . U . . .
C12 C 0.724(3) 0.834(2) 0.1764(17) 0.041(9) Uani 1 1 d . U . . .
C13 C 0.785(2) 0.7981(19) 0.1835(14) 0.028(7) Uani 1 1 d . U . . .
C14 C 0.767(2) 0.7522(19) 0.2227(14) 0.028(7) Uani 1 1 d . U . . .
C15 C 0.689(2) 0.7631(18) 0.2409(13) 0.024(7) Uani 1 1 d . U . . .
C16 C 0.594(3) 0.831(2) 0.2247(17) 0.045(9) Uani 1 1 d . U . . .
H16A H 0.593014 0.867503 0.203760 0.067 Uiso 1 1 calc R U . . .
H16B H 0.538836 0.783429 0.208089 0.067 Uiso 1 1 calc R U . . .
H16C H 0.603794 0.854724 0.267052 0.067 Uiso 1 1 calc R U . . .
C17 C 0.722(3) 0.887(2) 0.1409(16) 0.042(9) Uani 1 1 d . U . . .
H17A H 0.674408 0.900558 0.144747 0.063 Uiso 1 1 calc R U . . .
H17B H 0.777653 0.934231 0.156005 0.063 Uiso 1 1 calc R U . . .
H17C H 0.711432 0.860488 0.098915 0.063 Uiso 1 1 calc R U . . .
C18 C 0.855(2) 0.813(2) 0.1501(14) 0.030(7) Uani 1 1 d . U . . .
H18A H 0.851243 0.846305 0.126991 0.045 Uiso 1 1 calc R U . . .
H18B H 0.913568 0.837746 0.179095 0.045 Uiso 1 1 calc R U . . .
H18C H 0.845247 0.763017 0.123327 0.045 Uiso 1 1 calc R U . . .
C19 C 0.815(3) 0.703(2) 0.2423(15) 0.038(8) Uani 1 1 d . U . . .
H19A H 0.788981 0.677997 0.269183 0.058 Uiso 1 1 calc R U . . .
H19B H 0.809154 0.663676 0.206890 0.058 Uiso 1 1 calc R U . . .
H19C H 0.877588 0.738373 0.262645 0.058 Uiso 1 1 calc R U . . .
C20 C 0.641(4) 0.717(3) 0.286(2) 0.086(17) Uani 1 1 d . U . . .
H20A H 0.669264 0.685241 0.295903 0.129 Uiso 1 1 calc R U . . .
H20B H 0.648236 0.754983 0.322087 0.129 Uiso 1 1 calc R U . . .
H20C H 0.578999 0.682914 0.264831 0.129 Uiso 1 1 calc R U . . .

loop_
_atom_site_aniso_label
_atom_site_aniso_U_11
_atom_site_aniso_U_22
_atom_site_aniso_U_33
_atom_site_aniso_U_23
_atom_site_aniso_U_13
_atom_site_aniso_U_12
Sb1 0.0082(8) 0.0212(10) 0.0111(8) -0.0013(7) 0.0025(7) 0.0067(8)
Sb2 0.0162(9) 0.0276(11) 0.0101(8) 0.0001(8) 0.0017(7) 0.0123(9)
W1 0.0159(6) 0.0224(7) 0.0220(6) -0.0025(5) 0.0055(5) 0.0060(5)
W2 0.0172(6) 0.0246(7) 0.0208(6) 0.0051(5) 0.0060(5) 0.0075(5)
W3 0.0105(5) 0.0255(7) 0.0194(6) -0.0010(5) 0.0047(4) 0.0060(5)
W4 0.0107(5) 0.0334(7) 0.0128(5) -0.0025(5) 0.0000(4) 0.0115(5)
W5 0.0163(6) 0.0299(7) 0.0121(5) 0.0025(5) 0.0031(4) 0.0119(5)
W6 0.0141(6) 0.0304(7) 0.0122(5) -0.0049(5) 0.0018(4) 0.0083(5)
W7 0.0125(5) 0.0264(7) 0.0127(5) -0.0027(5) 0.0042(4) 0.0098(5)
W8 0.0151(6) 0.0230(7) 0.0232(6) 0.0021(5) 0.0063(5) 0.0106(5)
W9 0.0078(5) 0.0205(6) 0.0113(5) -0.0020(4) 0.0021(4) 0.0070(5)
W10 0.0144(5) 0.0241(6) 0.0135(5) 0.0030(5) 0.0043(4) 0.0092(5)
W11 0.0280(7) 0.0362(8) 0.0174(6) 0.0038(5) -0.0004(5) 0.0201(6)
W12 0.0401(8) 0.0322(8) 0.0243(6) 0.0084(6) 0.0087(6) 0.0236(7)
W13 0.0255(6) 0.0352(8) 0.0209(6) 0.0051(5) 0.0079(5) 0.0210(6)
W14 0.0331(7) 0.0348(8) 0.0140(6) 0.0048(5) 0.0070(5) 0.0166(6)
W15 0.0227(6) 0.0324(7) 0.0230(6) 0.0067(5) 0.0118(5) 0.0144(6)
W16 0.0398(8) 0.0329(8) 0.0262(7) 0.0121(6) 0.0149(6) 0.0176(7)
W17 0.0226(6) 0.0256(7) 0.0251(6) 0.0026(5) 0.0066(5) 0.0067(6)
W18 0.0143(5) 0.0231(6) 0.0094(5) -0.0026(4) 0.0003(4) 0.0091(5)
W19 0.0320(7) 0.0261(7) 0.0179(6) -0.0006(5) 0.0055(5) 0.0160(6)
W20 0.0138(5) 0.0264(7) 0.0130(5) -0.0005(5) 0.0035(4) 0.0105(5)
Ir1 0.0092(5) 0.0275(7) 0.0162(5) -0.0048(5) 0.0019(4) 0.0088(5)
Ir2 0.0168(6) 0.0321(7) 0.0122(5) -0.0047(5) -0.0029(4) 0.0121(5)
Na1 0.027(4) 0.033(5) 0.025(4) 0.002(3) 0.006(4) 0.016(4)
Na2 0.063(6) 0.070(7) 0.066(6) 0.013(4) 0.024(5) 0.032(5)
Na3 0.076(12) 0.074(12) 0.077(12) 0.027(6) 0.020(6) 0.035(7)
Na4 0.054(9) 0.051(9) 0.053(9) 0.018(5) 0.016(5) 0.024(6)
Na5 0.048(8) 0.041(8) 0.045(8) 0.018(5) 0.010(5) 0.022(5)
O1 0.041(9) 0.033(9) 0.033(9) 0.006(7) 0.000(7) 0.023(7)
O2 0.027(6) 0.028(7) 0.031(6) 0.006(4) 0.014(5) 0.012(5)
O3 0.033(7) 0.035(7) 0.038(7) 0.010(5) 0.011(5) 0.015(5)
O4 0.018(6) 0.022(6) 0.020(6) 0.007(4) 0.007(4) 0.008(4)
O5 0.034(7) 0.035(7) 0.034(7) 0.007(5) 0.012(5) 0.018(5)
O6 0.017(6) 0.023(6) 0.024(6) 0.004(4) 0.004(4) 0.013(5)
O7 0.023(8) 0.027(9) 0.030(8) 0.007(7) 0.005(7) 0.006(7)
O8 0.034(7) 0.028(7) 0.032(7) 0.019(5) 0.001(5) 0.009(5)
O9 0.026(6) 0.028(6) 0.025(6) 0.004(4) 0.011(5) 0.012(5)
O10 0.014(6) 0.021(6) 0.016(6) 0.004(4) 0.005(4) 0.011(4)
O11 0.025(8) 0.023(8) 0.027(8) 0.001(6) 0.015(7) 0.004(7)
O12 0.012(5) 0.020(6) 0.013(5) 0.004(4) 0.006(4) 0.006(4)
O13 0.009(5) 0.013(5) 0.011(5) 0.005(4) 0.001(4) 0.005(4)
O14 0.042(9) 0.043(10) 0.030(9) 0.014(7) 0.013(7) 0.024(7)
O15 0.012(5) 0.019(6) 0.010(5) 0.003(4) 0.003(4) 0.005(4)
O16 0.025(6) 0.023(6) 0.021(6) 0.007(4) 0.009(4) 0.010(4)
O17 0.016(6) 0.020(6) 0.020(6) 0.000(4) 0.009(4) 0.010(4)
O18 0.014(6) 0.017(6) 0.018(6) 0.000(4) 0.004(4) 0.009(4)
O19 0.033(7) 0.038(7) 0.036(7) 0.010(5) 0.007(5) 0.020(5)
O20 0.027(6) 0.028(6) 0.025(6) 0.006(4) 0.005(5) 0.015(5)
O21 0.023(6) 0.021(6) 0.025(6) 0.011(4) 0.005(4) 0.010(4)
O22 0.014(6) 0.021(6) 0.026(6) 0.004(4) 0.007(4) 0.010(4)
O23 0.036(7) 0.039(7) 0.036(7) 0.008(5) 0.013(5) 0.018(5)
O24 0.025(6) 0.023(6) 0.024(6) 0.004(4) 0.008(5) 0.012(5)
O26 0.020(6) 0.026(6) 0.020(6) 0.006(4) 0.008(4) 0.012(4)
O27 0.004(5) 0.011(5) 0.014(5) 0.002(4) 0.002(4) 0.006(4)
O28 0.038(7) 0.036(7) 0.038(7) 0.011(5) 0.008(5) 0.021(5)
O29 0.019(6) 0.021(6) 0.023(6) 0.005(4) 0.006(4) 0.012(4)
O30 0.020(6) 0.019(6) 0.018(6) 0.005(4) 0.008(4) 0.010(4)
O31 0.008(5) 0.017(6) 0.010(5) 0.002(4) 0.004(4) 0.002(4)
O32 0.020(6) 0.024(6) 0.019(6) 0.006(4) 0.008(4) 0.008(4)
O33 0.015(8) 0.040(9) 0.017(7) 0.002(6) 0.004(6) 0.009(7)
O34 0.041(7) 0.042(7) 0.043(7) 0.010(5) 0.010(5) 0.025(5)
O35 0.033(7) 0.035(7) 0.030(7) 0.015(5) 0.010(5) 0.012(5)
O36 0.031(7) 0.035(7) 0.032(7) 0.008(5) 0.006(5) 0.021(5)
O37 0.031(7) 0.033(7) 0.030(7) 0.009(5) 0.008(5) 0.017(5)
O38 0.024(6) 0.030(6) 0.023(6) 0.007(4) 0.006(4) 0.015(5)
O39 0.018(6) 0.024(6) 0.019(6) 0.004(4) 0.005(4) 0.008(4)
O40 0.056(10) 0.045(10) 0.049(10) 0.013(8) 0.017(8) 0.024(8)
O41 0.029(6) 0.030(7) 0.031(6) 0.007(4) 0.012(5) 0.014(5)
O42 0.032(7) 0.030(7) 0.028(6) 0.008(4) 0.009(5) 0.016(5)
O43 0.035(7) 0.035(7) 0.035(7) 0.010(5) 0.008(5) 0.017(5)
O44 0.037(7) 0.039(7) 0.034(7) 0.011(5) 0.011(5) 0.017(5)
O45 0.013(6) 0.021(6) 0.019(6) 0.004(4) 0.007(4) 0.009(4)
O46 0.025(6) 0.025(6) 0.024(6) 0.006(4) 0.009(5) 0.011(5)
O47 0.047(8) 0.051(8) 0.045(8) 0.011(5) 0.019(5) 0.023(5)
O48 0.035(7) 0.034(7) 0.030(7) 0.008(5) 0.014(5) 0.015(5)
O49 0.034(7) 0.037(7) 0.034(7) 0.011(5) 0.011(5) 0.016(5)
O50 0.020(6) 0.023(6) 0.017(6) 0.004(4) 0.006(4) 0.007(4)
O51 0.024(6) 0.026(6) 0.025(6) 0.004(4) 0.008(5) 0.012(5)
O52 0.032(9) 0.033(9) 0.032(8) 0.008(7) 0.010(7) 0.023(7)
O53 0.045(8) 0.043(8) 0.039(7) 0.021(5) 0.012(5) 0.015(5)
O54 0.030(7) 0.036(7) 0.035(7) 0.014(5) 0.011(5) 0.014(5)
O55 0.021(6) 0.022(6) 0.021(6) 0.008(4) 0.006(4) 0.009(4)
O56 0.051(8) 0.049(8) 0.050(8) 0.019(5) 0.017(5) 0.022(5)
O57 0.037(7) 0.033(7) 0.035(7) 0.007(5) 0.014(5) 0.019(5)
O58 0.028(9) 0.037(9) 0.037(9) 0.010(7) 0.003(7) 0.010(7)
O59 0.038(7) 0.038(7) 0.035(7) 0.008(5) 0.014(5) 0.017(5)
O60 0.030(6) 0.032(7) 0.025(6) 0.013(5) 0.009(5) 0.011(5)
O61 0.015(6) 0.020(6) 0.015(5) 0.002(4) 0.010(4) 0.007(4)
O62 0.025(6) 0.026(6) 0.025(6) 0.009(4) 0.006(5) 0.011(5)
O63 0.026(6) 0.026(6) 0.025(6) 0.006(4) 0.008(5) 0.011(5)
O64 0.024(6) 0.024(6) 0.023(6) 0.007(4) 0.002(4) 0.014(5)
O65 0.022(6) 0.020(6) 0.018(6) 0.005(4) 0.012(4) 0.007(4)
O66 0.045(9) 0.026(9) 0.028(8) 0.000(6) 0.008(7) 0.023(7)
O67 0.036(9) 0.035(9) 0.027(8) 0.005(7) 0.006(7) 0.012(7)
O68 0.018(6) 0.020(6) 0.020(6) 0.001(4) 0.005(4) 0.010(4)
O69 0.019(6) 0.022(6) 0.019(6) 0.006(4) 0.005(4) 0.010(4)
O70 0.041(10) 0.037(10) 0.042(9) 0.018(7) 0.012(7) 0.013(7)
O71 0.017(6) 0.020(6) 0.018(6) 0.005(4) 0.007(4) 0.010(4)
O72 0.043(9) 0.039(9) 0.032(9) 0.012(7) 0.011(7) 0.020(7)
O73 0.032(7) 0.032(7) 0.031(7) 0.008(4) 0.011(5) 0.017(5)
O74 0.129(19) 0.139(19) 0.136(19) 0.038(11) 0.036(11) 0.072(12)
O75 0.076(13) 0.099(14) 0.091(13) 0.020(9) 0.047(10) 0.040(10)
O76 0.063(12) 0.066(11) 0.059(11) 0.048(9) 0.002(8) 0.017(8)
O77 0.18(2) 0.17(2) 0.17(2) 0.053(12) 0.058(12) 0.079(14)
O79 0.068(12) 0.075(13) 0.074(12) 0.010(8) 0.029(9) 0.039(9)
O80 0.071(12) 0.067(12) 0.072(12) 0.024(9) 0.011(9) 0.027(9)
O81 0.058(11) 0.049(11) 0.064(11) 0.035(8) 0.028(8) 0.019(8)
O82 0.132(18) 0.115(18) 0.128(18) 0.039(11) 0.042(11) 0.060(11)
O83 0.125(19) 0.131(19) 0.134(19) 0.041(11) 0.041(11) 0.055(12)
O84 0.072(13) 0.083(13) 0.080(13) 0.023(9) 0.017(9) 0.041(10)
O85 0.109(16) 0.110(16) 0.106(16) 0.039(10) 0.026(10) 0.051(11)
O86 0.058(11) 0.057(11) 0.053(10) 0.013(8) 0.028(8) 0.029(8)
O87 0.19(3) 0.19(3) 0.19(3) 0.067(13) 0.056(13) 0.091(15)
O89 0.20(3) 0.20(3) 0.20(3) 0.070(14) 0.064(13) 0.090(16)
O90 0.15(2) 0.17(2) 0.16(2) 0.060(12) 0.051(12) 0.068(13)
O91 0.100(16) 0.105(16) 0.100(15) 0.033(10) 0.036(10) 0.037(10)
O92 0.088(14) 0.102(15) 0.101(15) 0.021(9) 0.029(10) 0.055(10)
C1 0.020(7) 0.023(8) 0.023(8) 0.003(5) 0.009(5) 0.012(5)
C2 0.020(7) 0.019(7) 0.016(7) 0.006(5) 0.005(5) 0.009(5)
C3 0.023(8) 0.029(8) 0.025(8) 0.006(5) 0.009(5) 0.012(5)
C4 0.019(7) 0.021(8) 0.022(7) -0.001(5) 0.009(5) 0.012(5)
C5 0.021(8) 0.026(8) 0.023(8) 0.004(5) 0.011(5) 0.011(5)
C6 0.027(10) 0.029(11) 0.033(11) 0.006(8) 0.007(8) 0.018(8)
C7 0.024(10) 0.026(10) 0.021(10) 0.005(7) 0.013(8) 0.009(8)
C8 0.043(12) 0.046(13) 0.054(13) 0.012(9) 0.014(9) 0.026(9)
C9 0.030(11) 0.039(12) 0.039(11) 0.008(8) 0.010(9) 0.018(9)
C10 0.032(11) 0.030(11) 0.033(11) 0.002(8) 0.002(8) 0.019(9)
C11 0.013(7) 0.013(7) 0.016(7) 0.000(5) 0.003(5) 0.008(5)
C12 0.041(10) 0.042(10) 0.042(10) 0.014(6) 0.012(6) 0.021(6)
C13 0.027(8) 0.029(8) 0.030(8) 0.005(5) 0.010(5) 0.015(5)
C14 0.028(8) 0.027(8) 0.028(8) 0.008(5) 0.005(5) 0.014(5)
C15 0.024(8) 0.025(8) 0.024(8) 0.006(5) 0.007(5) 0.013(5)
C16 0.042(12) 0.047(13) 0.045(12) 0.011(9) 0.009(9) 0.024(9)
C17 0.042(12) 0.042(12) 0.044(12) 0.014(9) 0.006(9) 0.025(9)
C18 0.023(10) 0.033(11) 0.031(11) 0.002(8) 0.003(8) 0.017(8)
C19 0.047(12) 0.033(12) 0.030(11) 0.012(8) 0.011(9) 0.014(9)
C20 0.085(19) 0.088(19) 0.085(19) 0.030(11) 0.019(11) 0.043(12)

loop_
_atom_type_symbol
_atom_type_description
_atom_type_scat_dispersion_real
_atom_type_scat_dispersion_imag
_atom_type_scat_source
Sb Sb -0.5866 1.5461 'International Tables Vol C Tables 4.2.6.8 and 6.1.1.4'
W W -0.8490 6.8722 'International Tables Vol C Tables 4.2.6.8 and 6.1.1.4'
Ir Ir -1.4442 7.9887 'International Tables Vol C Tables 4.2.6.8 and 6.1.1.4'
Na Na 0.0362 0.0249 'International Tables Vol C Tables 4.2.6.8 and 6.1.1.4'
O O 0.0106 0.0060 'International Tables Vol C Tables 4.2.6.8 and 6.1.1.4'
C C 0.0033 0.0016 'International Tables Vol C Tables 4.2.6.8 and 6.1.1.4'
H H 0.0000 0.0000 'International Tables Vol C Tables 4.2.6.8 and 6.1.1.4'

loop_
_geom_angle_atom_site_label_1
_geom_angle_atom_site_label_2
_geom_angle_atom_site_label_3
_geom_angle
_geom_angle_site_symmetry_1
_geom_angle_site_symmetry_3
_geom_angle_publ_flag
O17 Sb1 O27 90.6(7) . . ?
O17 Sb1 O6 89.0(8) . . ?
O27 Sb1 O6 91.7(7) . . ?
O51 Sb2 O39 90.0(8) 1_655 . ?
O51 Sb2 O61 91.5(8) 1_655 2_676 ?
O39 Sb2 O61 92.8(8) . 2_676 ?
O1 W1 O5 99.5(11) . . ?
O1 W1 O4 100.0(10) . . ?
O5 W1 O4 91.1(9) . . ?
O1 W1 O3 103.2(11) . . ?
O5 W1 O3 156.7(10) . . ?
O4 W1 O3 90.3(9) . . ?
O1 W1 O2 96.2(10) . . ?
O5 W1 O2 87.1(9) . . ?
O4 W1 O2 163.7(9) . . ?
O3 W1 O2 85.2(9) . . ?
O1 W1 O6 171.7(9) . . ?
O5 W1 O6 83.7(8) . . ?
O4 W1 O6 87.6(8) . . ?
O3 W1 O6 73.1(8) . . ?
O2 W1 O6 76.2(8) . . ?
O7 W2 O10 104.0(9) . . ?
O7 W2 O8 98.6(9) . . ?
O10 W2 O8 94.6(9) . . ?
O7 W2 O9 101.7(10) . . ?
O10 W2 O9 86.5(8) . . ?
O8 W2 O9 158.8(9) . . ?
O7 W2 O2 98.8(10) . . ?
O10 W2 O2 157.0(8) . . ?
O8 W2 O2 85.1(9) . . ?
O9 W2 O2 85.7(8) . . ?
O7 W2 O6 171.4(9) . . ?
O10 W2 O6 81.5(8) . . ?
O8 W2 O6 74.2(8) . . ?
O9 W2 O6 85.1(8) . . ?
O2 W2 O6 76.2(8) . . ?
O13 W3 O11 105.1(9) . . ?
O13 W3 O12 92.1(8) . . ?
O11 W3 O12 99.3(9) . . ?
O13 W3 O8 90.1(9) . . ?
O11 W3 O8 97.8(10) . . ?
O12 W3 O8 161.6(9) . . ?
O13 W3 O3 161.1(8) . . ?
O11 W3 O3 93.7(9) . . ?
O12 W3 O3 86.3(9) . . ?
O8 W3 O3 85.8(10) . . ?
O13 W3 O6 88.6(7) . . ?
O11 W3 O6 163.8(9) . . ?
O12 W3 O6 88.6(7) . . ?
O8 W3 O6 73.2(8) . . ?
O3 W3 O6 72.5(8) . . ?
O14 W4 O18 104.8(9) . . ?
O14 W4 O12 99.8(9) . . ?
O18 W4 O12 90.1(8) . . ?
O14 W4 O15 98.3(9) . . ?
O18 W4 O15 90.8(8) . . ?
O12 W4 O15 161.1(7) . . ?
O14 W4 O16 93.0(9) . . ?
O18 W4 O16 162.2(8) . . ?
O12 W4 O16 86.6(8) . . ?
O15 W4 O16 86.7(7) . . ?
O14 W4 O17 164.6(8) . . ?
O18 W4 O17 88.9(7) . . ?
O12 W4 O17 87.1(7) . . ?
O15 W4 O17 74.0(7) . . ?
O16 W4 O17 73.5(7) . . ?
O19 W5 O15 99.9(9) . . ?
O19 W5 O22 103.6(10) . . ?
O15 W5 O22 94.3(7) . . ?
O19 W5 O20 98.2(10) . . ?
O15 W5 O20 88.4(8) . . ?
O22 W5 O20 157.2(9) . . ?
O19 W5 O21 98.8(9) . . ?
O15 W5 O21 160.4(8) . . ?
O22 W5 O21 86.8(8) . . ?
O20 W5 O21 83.3(8) . . ?
O19 W5 O17 174.7(9) . . ?
O15 W5 O17 76.1(7) . . ?
O22 W5 O17 80.3(8) . . ?
O20 W5 O17 78.3(8) . . ?
O21 W5 O17 84.8(7) . . ?
O23 W6 O24 102.3(10) . . ?
O23 W6 O4 98.5(10) . . ?
O24 W6 O4 92.0(9) . . ?
O23 W6 O16 98.6(10) . . ?
O24 W6 O16 157.8(8) . . ?
O4 W6 O16 92.4(8) . . ?
O23 W6 O20 96.9(10) . . ?
O24 W6 O20 84.5(9) . . ?
O4 W6 O20 164.6(8) . . ?
O16 W6 O20 85.5(8) . . ?
O23 W6 O17 171.5(10) . . ?
O24 W6 O17 82.8(8) . . ?
O4 W6 O17 88.1(8) . . ?
O16 W6 O17 75.7(7) . . ?
O20 W6 O17 76.6(8) . . ?
O71 W7 O30 100.5(8) . . ?
O71 W7 O21 98.2(9) . . ?
O30 W7 O21 94.7(9) . . ?
O71 W7 O26 98.3(8) . . ?
O30 W7 O26 92.2(9) . . ?
O21 W7 O26 160.6(8) . . ?
O71 W7 O24 98.4(8) . . ?
O30 W7 O24 160.9(8) . . ?
O21 W7 O24 84.9(9) . . ?
O26 W7 O24 82.7(9) . . ?
O71 W7 O27 172.1(8) . . ?
O30 W7 O27 75.1(7) . . ?
O21 W7 O27 88.8(7) . . ?
O26 W7 O27 75.5(7) . . ?
O24 W7 O27 85.8(7) . . ?
O28 W8 O29 98.5(10) . . ?
O28 W8 O9 101.1(10) . . ?
O29 W8 O9 94.2(8) . . ?
O28 W8 O26 99.7(10) . . ?
O29 W8 O26 91.2(8) . . ?
O9 W8 O26 157.5(9) . . ?
O28 W8 O5 100.0(11) . . ?
O29 W8 O5 161.3(9) . . ?
O9 W8 O5 84.7(9) . . ?
O26 W8 O5 83.3(9) . . ?
O28 W8 O27 171.3(9) . . ?
O29 W8 O27 75.1(7) . . ?
O9 W8 O27 85.5(8) . . ?
O26 W8 O27 74.8(7) . . ?
O5 W8 O27 86.2(8) . . ?
O32 W9 O31 101.9(9) . . ?
O32 W9 O69 102.3(9) . . ?
O31 W9 O69 95.9(8) . . ?
O32 W9 O29 96.4(9) . . ?
O31 W9 O29 158.7(8) . . ?
O69 W9 O29 90.6(8) . . ?
O32 W9 O30 96.7(8) . . ?
O31 W9 O30 87.5(7) . . ?
O69 W9 O30 159.5(8) . . ?
O29 W9 O30 79.6(7) . . ?
O32 W9 O27 166.0(7) . . ?
O31 W9 O27 86.7(7) . . ?
O69 W9 O27 87.5(7) . . ?
O29 W9 O27 73.3(7) . . ?
O30 W9 O27 72.4(7) . . ?
O33 W10 O70 102.0(11) . . ?
O33 W10 O22 98.3(9) . 2_565 ?
O70 W10 O22 93.6(10) . 2_565 ?
O33 W10 O10 93.4(8) . . ?
O70 W10 O10 97.9(10) . . ?
O22 W10 O10 161.6(8) 2_565 . ?
O33 W10 O31 91.5(9) . 2_565 ?
O70 W10 O31 166.4(9) . 2_565 ?
O22 W10 O31 82.6(7) 2_565 2_565 ?
O10 W10 O31 82.9(7) . 2_565 ?
O33 W10 O69 166.6(9) . . ?
O70 W10 O69 91.4(9) . . ?
O22 W10 O69 81.5(8) 2_565 . ?
O10 W10 O69 83.9(7) . . ?
O31 W10 O69 75.1(7) 2_565 . ?
O34 W11 O38 103.1(11) . . ?
O34 W11 O37 100.6(10) . . ?
O38 W11 O37 90.7(9) . . ?
O34 W11 O36 97.3(10) . . ?
O38 W11 O36 91.0(9) . . ?
O37 W11 O36 161.2(9) . . ?
O34 W11 O35 94.3(10) . . ?
O38 W11 O35 162.6(9) . . ?
O37 W11 O35 85.6(9) . . ?
O36 W11 O35 87.2(9) . . ?
O34 W11 O39 165.0(9) . . ?
O38 W11 O39 89.5(8) . . ?
O37 W11 O39 87.2(8) . . ?
O36 W11 O39 74.1(8) . . ?
O35 W11 O39 73.3(8) . . ?
O40 W12 O42 98.8(11) . 1_665 ?
O40 W12 O35 97.3(11) . . ?
O42 W12 O35 91.9(9) 1_665 . ?
O40 W12 O43 107.3(11) . 2_676 ?
O42 W12 O43 91.1(10) 1_665 2_676 ?
O35 W12 O43 154.5(10) . 2_676 ?
O40 W12 O41 97.5(11) . 2_676 ?
O42 W12 O41 163.7(9) 1_665 2_676 ?
O35 W12 O41 85.0(9) . 2_676 ?
O43 W12 O41 85.1(9) 2_676 2_676 ?
O40 W12 O39 168.8(10) . . ?
O42 W12 O39 87.6(8) 1_665 . ?
O35 W12 O39 73.2(8) . . ?
O43 W12 O39 81.6(9) 2_676 . ?
O41 W12 O39 76.2(8) 2_676 . ?
O44 W13 O45 104.7(10) . . ?
O44 W13 O36 98.5(10) . 2_676 ?
O45 W13 O36 93.3(9) . 2_676 ?
O44 W13 O41 96.9(10) . . ?
O45 W13 O41 158.1(8) . . ?
O36 W13 O41 86.4(9) 2_676 . ?
O44 W13 O46 100.9(10) . . ?
O45 W13 O46 87.0(8) . . ?
O36 W13 O46 159.9(9) 2_676 . ?
O41 W13 O46 85.9(9) . . ?
O44 W13 O39 171.0(9) . 2_676 ?
O45 W13 O39 80.9(7) . 2_676 ?
O36 W13 O39 74.0(8) 2_676 2_676 ?
O41 W13 O39 78.0(8) . 2_676 ?
O46 W13 O39 86.3(7) . 2_676 ?
O50 W14 O47 105.3(10) . . ?
O50 W14 O37 92.0(9) . 1_455 ?
O47 W14 O37 99.4(11) . 1_455 ?
O50 W14 O48 88.9(9) . . ?
O47 W14 O48 97.4(10) . . ?
O37 W14 O48 162.4(9) 1_455 . ?
O50 W14 O49 161.2(9) . . ?
O47 W14 O49 93.3(11) . . ?
O37 W14 O49 87.0(9) 1_455 . ?
O48 W14 O49 86.5(10) . . ?
O50 W14 O51 88.4(8) . . ?
O47 W14 O51 164.0(10) . . ?
O37 W14 O51 88.1(8) 1_455 . ?
O48 W14 O51 74.3(8) . . ?
O49 W14 O51 72.9(8) . . ?
O52 W15 O53 95.6(11) . 1_565 ?
O52 W15 O55 103.2(10) . . ?
O53 W15 O55 160.3(10) 1_565 . ?
O52 W15 O54 99.9(10) . . ?
O53 W15 O54 83.5(10) 1_565 . ?
O55 W15 O54 87.4(9) . . ?
O52 W15 O48 98.7(10) . . ?
O53 W15 O48 90.0(10) 1_565 . ?
O55 W15 O48 93.0(9) . . ?
O54 W15 O48 160.8(10) . . ?
O52 W15 O51 174.4(9) . . ?
O53 W15 O51 81.4(10) 1_565 . ?
O55 W15 O51 80.4(8) . . ?
O54 W15 O51 84.5(8) . . ?
O48 W15 O51 76.6(8) . . ?
O56 W16 O42 98.3(11) . . ?
O56 W16 O49 100.0(11) . 1_545 ?
O42 W16 O49 92.9(9) . 1_545 ?
O56 W16 O57 102.5(11) . . ?
O42 W16 O57 91.5(9) . . ?
O49 W16 O57 156.2(10) 1_545 . ?
O56 W16 O53 97.2(11) . . ?
O42 W16 O53 164.5(9) . . ?
O49 W16 O53 84.6(10) 1_545 . ?
O57 W16 O53 85.0(9) . . ?
O56 W16 O51 170.7(10) . 1_545 ?
O42 W16 O51 89.5(8) . 1_545 ?
O49 W16 O51 74.4(8) 1_545 1_545 ?
O57 W16 O51 82.2(9) . 1_545 ?
O53 W16 O51 75.1(8) . 1_545 ?
O56 W16 Na5 27.5(10) . . ?
O42 W16 Na5 72.5(8) . . ?
O49 W16 Na5 91.7(8) 1_545 . ?
O57 W16 Na5 112.0(8) . . ?
O53 W16 Na5 122.8(8) . . ?
O51 W16 Na5 156.9(7) 1_545 . ?
O58 W17 O59 100.1(11) . 2_566 ?
O58 W17 O54 102.2(11) . 1_545 ?
O59 W17 O54 96.0(10) 2_566 1_545 ?
O58 W17 O57 100.8(11) . . ?
O59 W17 O57 158.4(10) 2_566 . ?
O54 W17 O57 84.6(9) 1_545 . ?
O58 W17 O60 93.6(10) . 2_566 ?
O59 W17 O60 90.7(9) 2_566 2_566 ?
O54 W17 O60 161.4(9) 1_545 2_566 ?
O57 W17 O60 82.8(9) . 2_566 ?
O58 W17 O61 168.6(9) . 2_566 ?
O59 W17 O61 73.3(9) 2_566 2_566 ?
O54 W17 O61 87.9(8) 1_545 2_566 ?
O57 W17 O61 85.2(8) . 2_566 ?
O60 W17 O61 77.5(8) 2_566 2_566 ?
O62 W18 O64 101.1(9) . . ?
O62 W18 O65 101.8(9) . . ?
O64 W18 O65 99.0(9) . . ?
O62 W18 O59 98.2(10) . . ?
O64 W18 O59 157.6(9) . . ?
O65 W18 O59 88.0(9) . . ?
O62 W18 O63 97.2(9) . . ?
O64 W18 O63 84.7(9) . . ?
O65 W18 O63 159.5(8) . . ?
O59 W18 O63 81.7(9) . . ?
O62 W18 O61 167.4(9) . . ?
O64 W18 O61 86.4(8) . . ?
O65 W18 O61 86.7(8) . . ?
O59 W18 O61 72.6(8) . . ?
O63 W18 O61 73.4(7) . . ?
O66 W19 O63 97.6(10) . . ?
O66 W19 O46 100.9(10) . . ?
O63 W19 O46 90.2(9) . . ?
O66 W19 O43 102.4(10) . . ?
O63 W19 O43 160.0(9) . . ?
O46 W19 O43 84.6(9) . . ?
O66 W19 O60 97.1(10) . . ?
O63 W19 O60 92.4(9) . . ?
O46 W19 O60 161.3(8) . . ?
O43 W19 O60 86.6(9) . . ?
O66 W19 O61 170.1(9) . . ?
O63 W19 O61 74.8(8) . . ?
O46 W19 O61 85.7(8) . . ?
O43 W19 O61 85.5(8) . . ?
O60 W19 O61 77.2(8) . . ?
O66 W19 Na1 74.4(8) . . ?
O63 W19 Na1 46.2(6) . . ?
O46 W19 Na1 57.3(6) . . ?
O43 W19 Na1 139.3(7) . . ?
O60 W19 Na1 134.0(6) . . ?
O61 W19 Na1 103.6(5) . . ?
O68 W20 O67 100.4(10) . . ?
O68 W20 O55 94.6(9) . . ?
O67 W20 O55 98.3(10) . . ?
O68 W20 O45 95.3(8) . . ?
O67 W20 O45 92.7(9) . . ?
O55 W20 O45 163.6(8) . . ?
O68 W20 O64 93.3(8) . . ?
O67 W20 O64 165.8(9) . . ?
O55 W20 O64 84.1(8) . . ?
O45 W20 O64 82.4(8) . . ?
O68 W20 O65 170.3(8) . 2_576 ?
O67 W20 O65 89.3(9) . 2_576 ?
O55 W20 O65 84.7(8) . 2_576 ?
O45 W20 O65 83.3(7) . 2_576 ?
O64 W20 O65 76.9(8) . 2_576 ?
O68 W20 Na1 32.9(7) . . ?
O67 W20 Na1 133.3(8) . . ?
O55 W20 Na1 88.6(6) . . ?
O45 W20 Na1 92.7(6) . . ?
O64 W20 Na1 60.5(6) . . ?
O65 W20 Na1 137.4(6) 2_576 . ?
O18 Ir1 C5 160.1(10) . . ?
O18 Ir1 O32 84.9(7) . 2_565 ?
C5 Ir1 O32 98.3(9) . 2_565 ?
O18 Ir1 C1 146.3(9) . . ?
C5 Ir1 C1 37.7(11) . . ?
O32 Ir1 C1 128.4(9) 2_565 . ?
O18 Ir1 C2 108.2(9) . . ?
C5 Ir1 C2 65.4(11) . . ?
O32 Ir1 C2 162.5(9) 2_565 . ?
C1 Ir1 C2 40.9(10) . . ?
O18 Ir1 C4 120.5(9) . . ?
C5 Ir1 C4 39.7(11) . . ?
O32 Ir1 C4 97.8(9) 2_565 . ?
C1 Ir1 C4 65.9(11) . . ?
C2 Ir1 C4 65.7(11) . . ?
O18 Ir1 O13 79.2(7) . . ?
C5 Ir1 O13 120.6(10) . . ?
O32 Ir1 O13 85.9(7) 2_565 . ?
C1 Ir1 O13 96.5(9) . . ?
C2 Ir1 O13 107.5(9) . . ?
C4 Ir1 O13 160.1(9) . . ?
O18 Ir1 C3 95.7(9) . . ?
C5 Ir1 C3 66.8(11) . . ?
O32 Ir1 C3 128.2(10) 2_565 . ?
C1 Ir1 C3 68.9(11) . . ?
C2 Ir1 C3 41.1(11) . . ?
C4 Ir1 C3 38.9(11) . . ?
O13 Ir1 C3 145.3(9) . . ?
O38 Ir2 O62 87.3(8) . 1_655 ?
O38 Ir2 C15 118.8(10) . . ?
O62 Ir2 C15 99.7(10) 1_655 . ?
O38 Ir2 O50 79.7(8) . 1_655 ?
O62 Ir2 O50 83.4(8) 1_655 1_655 ?
C15 Ir2 O50 161.2(9) . 1_655 ?
O38 Ir2 C11 95.6(9) . . ?
O62 Ir2 C11 128.8(9) 1_655 . ?
C15 Ir2 C11 36.1(11) . . ?
O50 Ir2 C11 147.5(9) 1_655 . ?
O38 Ir2 C14 160.4(10) . . ?
O62 Ir2 C14 97.0(10) 1_655 . ?
C15 Ir2 C14 41.7(11) . . ?
O50 Ir2 C14 119.7(10) 1_655 . ?
C11 Ir2 C14 66.9(11) . . ?
O38 Ir2 C13 143.6(10) . . ?
O62 Ir2 C13 129.0(10) 1_655 . ?
C15 Ir2 C13 64.3(11) . . ?
O50 Ir2 C13 99.3(10) 1_655 . ?
C11 Ir2 C13 65.8(10) . . ?
C14 Ir2 C13 38.0(12) . . ?
O38 Ir2 C12 107.4(11) . . ?
O62 Ir2 C12 160.7(12) 1_655 . ?
C15 Ir2 C12 62.4(13) . . ?
O50 Ir2 C12 111.1(11) 1_655 . ?
C11 Ir2 C12 39.4(11) . . ?
C14 Ir2 C12 65.0(13) . . ?
C13 Ir2 C12 38.6(12) . . ?
O71 Na1 O72 81.5(8) . . ?
O71 Na1 O68 144.3(8) . . ?
O72 Na1 O68 81.7(9) . . ?
O71 Na1 O73 83.1(8) . . ?
O72 Na1 O73 131.3(9) . . ?
O68 Na1 O73 84.8(8) . . ?
O71 Na1 O63 105.2(8) . . ?
O72 Na1 O63 105.3(9) . . ?
O68 Na1 O63 109.5(8) . . ?
O73 Na1 O63 123.3(9) . . ?
O71 Na1 O46 134.9(8) . . ?
O72 Na1 O46 141.9(9) . . ?
O68 Na1 O46 72.3(7) . . ?
O73 Na1 O46 74.2(7) . . ?
O63 Na1 O46 60.4(7) . . ?
O71 Na1 W19 109.6(6) . . ?
O72 Na1 W19 138.4(7) . . ?
O68 Na1 W19 103.9(6) . . ?
O73 Na1 W19 90.2(6) . . ?
O63 Na1 W19 33.5(5) . . ?
O46 Na1 W19 34.4(4) . . ?
O71 Na1 Na2 112.9(7) . . ?
O72 Na1 Na2 103.7(8) . . ?
O68 Na1 Na2 42.6(6) . . ?
O73 Na1 Na2 43.4(7) . . ?
O63 Na1 Na2 134.7(7) . . ?
O46 Na1 Na2 75.3(6) . . ?
W19 Na1 Na2 107.7(4) . . ?
O71 Na1 W20 159.3(7) . . ?
O72 Na1 W20 79.3(7) . . ?
O68 Na1 W20 23.4(5) . . ?
O73 Na1 W20 103.8(7) . . ?
O63 Na1 W20 87.5(6) . . ?
O46 Na1 W20 65.6(5) . . ?
W19 Na1 W20 90.1(3) . . ?
Na2 Na1 W20 64.7(4) . . ?
O23 Na2 O44 150.9(13) . . ?
O23 Na2 O75 94.9(12) . . ?
O44 Na2 O75 103.5(12) . . ?
O23 Na2 O68 123.2(11) . . ?
O44 Na2 O68 81.8(9) . . ?
O75 Na2 O68 83.1(11) . . ?
O23 Na2 O73 84.3(10) . . ?
O44 Na2 O73 84.9(10) . . ?
O75 Na2 O73 161.8(14) . . ?
O68 Na2 O73 82.2(9) . . ?
O23 Na2 O74 75.1(14) . . ?
O44 Na2 O74 83.9(14) . . ?
O75 Na2 O74 85.6(16) . . ?
O68 Na2 O74 159.1(15) . . ?
O73 Na2 O74 111.6(15) . . ?
O23 Na2 Na1 100.7(9) . . ?
O44 Na2 Na1 89.1(8) . . ?
O75 Na2 Na1 121.0(11) . . ?
O68 Na2 Na1 41.4(6) . . ?
O73 Na2 Na1 42.1(6) . . ?
O74 Na2 Na1 153.4(14) . . ?
O76 Na3 O34 116.3(18) . . ?
O76 Na3 O3 112.5(18) . . ?
O34 Na3 O3 124.5(16) . . ?
O86 Na4 O28 89.5(15) . . ?
O86 Na4 O47 94.0(14) . . ?
O28 Na4 O47 101.4(14) . . ?
O19 Na5 O56 167.6(18) . . ?
O19 Na5 W16 166.7(13) . . ?
O56 Na5 W16 20.3(8) . . ?
W1 O2 W2 114.8(11) . . ?
W1 O3 W3 118.8(12) . . ?
W1 O3 Na3 121.8(13) . . ?
W3 O3 Na3 118.3(12) . . ?
W1 O4 W6 152.3(11) . . ?
W1 O5 W8 146.4(12) . . ?
Sb1 O6 W3 112.7(9) . . ?
Sb1 O6 W2 114.7(9) . . ?
W3 O6 W2 95.2(7) . . ?
Sb1 O6 W1 137.7(9) . . ?
W3 O6 W1 95.6(7) . . ?
W2 O6 W1 92.1(7) . . ?
W2 O8 W3 117.4(11) . . ?
W2 O9 W8 146.1(12) . . ?
W2 O10 W10 132.3(10) . . ?
W3 O12 W4 143.7(10) . . ?
W3 O13 Ir1 136.1(9) . . ?
W5 O15 W4 117.1(9) . . ?
W6 O16 W4 116.3(10) . . ?
Sb1 O17 W5 115.2(9) . . ?
Sb1 O17 W6 139.7(10) . . ?
W5 O17 W6 92.2(7) . . ?
Sb1 O17 W4 111.9(7) . . ?
W5 O17 W4 92.9(7) . . ?
W6 O17 W4 94.4(7) . . ?
W4 O18 Ir1 136.5(10) . . ?
W5 O19 Na5 143.5(14) . . ?
W5 O20 W6 112.6(10) . . ?
W7 O21 W5 144.5(11) . . ?
W5 O22 W10 131.5(10) . 2_565 ?
W6 O23 Na2 140.9(14) . . ?
W6 O24 W7 146.6(11) . . ?
W7 O26 W8 118.2(10) . . ?
Sb1 O27 W9 108.9(7) . . ?
Sb1 O27 W7 129.0(8) . . ?
W9 O27 W7 94.7(6) . . ?
Sb1 O27 W8 129.3(8) . . ?
W9 O27 W8 95.0(6) . . ?
W7 O27 W8 90.9(6) . . ?
W8 O28 Na4 145.4(16) . . ?
W8 O29 W9 116.2(9) . . ?
W7 O30 W9 117.5(9) . . ?
W9 O31 W10 176.4(9) . 2_565 ?
W9 O32 Ir1 178.9(12) . 2_565 ?
W11 O34 Na3 174.5(15) . . ?
W12 O35 W11 117.8(11) . . ?
W13 O36 W11 117.0(11) 2_676 . ?
W11 O37 W14 143.4(13) . 1_655 ?
W11 O38 Ir2 139.8(11) . . ?
Sb2 O39 W11 114.2(9) . . ?
Sb2 O39 W13 114.0(9) . 2_676 ?
W11 O39 W13 94.9(7) . 2_676 ?
Sb2 O39 W12 137.7(10) . . ?
W11 O39 W12 95.7(8) . . ?
W13 O39 W12 91.1(7) 2_676 . ?
W13 O41 W12 113.9(10) . 2_676 ?
W12 O42 W16 152.2(13) 1_445 . ?
W19 O43 W12 150.8(14) . 2_676 ?
W13 O44 Na2 134.3(14) . . ?
W13 O45 W20 132.6(9) . . ?
W19 O46 W13 144.3(11) . . ?
W19 O46 Na1 88.3(8) . . ?
W13 O46 Na1 127.3(9) . . ?
W14 O47 Na4 128.4(15) . . ?
W15 O48 W14 114.9(10) . . ?
W16 O49 W14 118.4(11) 1_565 . ?
W14 O50 Ir2 136.8(11) . 1_455 ?
Sb2 O51 W15 117.6(10) 1_455 . ?
Sb2 O51 W14 112.3(9) 1_455 . ?
W15 O51 W14 94.1(7) . . ?
Sb2 O51 W16 137.2(10) 1_455 1_565 ?
W15 O51 W16 92.0(7) . 1_565 ?
W14 O51 W16 94.1(7) . 1_565 ?
W15 O53 W16 111.2(12) 1_545 . ?
W17 O54 W15 146.5(13) 1_565 . ?
W15 O55 W20 131.9(11) . . ?
W16 O56 Na5 132.2(17) . . ?
W16 O57 W17 146.3(13) . . ?
W17 O59 W18 118.8(12) 2_566 . ?
W17 O60 W19 114.4(11) 2_566 . ?
Sb2 O61 W18 109.5(9) 2_676 . ?
Sb2 O61 W17 128.3(8) 2_676 2_566 ?
W18 O61 W17 95.0(7) . 2_566 ?
Sb2 O61 W19 129.1(9) 2_676 . ?
W18 O61 W19 95.5(6) . . ?
W17 O61 W19 90.8(7) 2_566 . ?
W18 O62 Ir2 174.3(13) . 1_455 ?
W19 O63 W18 116.3(10) . . ?
W19 O63 Na1 100.2(9) . . ?
W18 O63 Na1 115.0(10) . . ?
W18 O64 W20 176.0(12) . . ?
W18 O65 W20 174.4(12) . 2_576 ?
W20 O68 Na1 123.7(10) . . ?
W20 O68 Na2 134.6(11) . . ?
Na1 O68 Na2 96.0(9) . . ?
W9 O69 W10 174.4(11) . . ?
W7 O71 Na1 133.4(10) . . ?
Na1 O73 Na2 94.4(10) . . ?
C5 C1 C6 128(3) . . ?
C5 C1 C2 107(3) . . ?
C6 C1 C2 125(3) . . ?
C5 C1 Ir1 70.7(16) . . ?
C6 C1 Ir1 126(2) . . ?
C2 C1 Ir1 69.6(15) . . ?
C7 C2 C1 126(3) . . ?
C7 C2 C3 124(2) . . ?
C1 C2 C3 109(2) . . ?
C7 C2 Ir1 127(2) . . ?
C1 C2 Ir1 69.5(15) . . ?
C3 C2 Ir1 72.8(16) . . ?
C8 C3 C4 132(3) . . ?
C8 C3 C2 126(3) . . ?
C4 C3 C2 102(2) . . ?
C8 C3 Ir1 127(2) . . ?
C4 C3 Ir1 67.7(16) . . ?
C2 C3 Ir1 66.1(16) . . ?
C5 C4 C3 111(3) . . ?
C5 C4 C9 125(3) . . ?
C3 C4 C9 124(3) . . ?
C5 C4 Ir1 69.1(16) . . ?
C3 C4 Ir1 73.5(17) . . ?
C9 C4 Ir1 121.0(19) . . ?
C1 C5 C4 111(3) . . ?
C1 C5 C10 123(3) . . ?
C4 C5 C10 126(3) . . ?
C1 C5 Ir1 71.6(16) . . ?
C4 C5 Ir1 71.3(15) . . ?
C10 C5 Ir1 122(2) . . ?
C1 C6 H6A 109.5 . . ?
C1 C6 H6B 109.5 . . ?
H6A C6 H6B 109.5 . . ?
C1 C6 H6C 109.5 . . ?
H6A C6 H6C 109.5 . . ?
H6B C6 H6C 109.5 . . ?
C2 C7 H7A 109.5 . . ?
C2 C7 H7B 109.5 . . ?
H7A C7 H7B 109.5 . . ?
C2 C7 H7C 109.5 . . ?
H7A C7 H7C 109.5 . . ?
H7B C7 H7C 109.5 . . ?
C3 C8 H8A 109.5 . . ?
C3 C8 H8B 109.5 . . ?
H8A C8 H8B 109.5 . . ?
C3 C8 H8C 109.5 . . ?
H8A C8 H8C 109.5 . . ?
H8B C8 H8C 109.5 . . ?
C4 C9 H9A 109.5 . . ?
C4 C9 H9B 109.5 . . ?
H9A C9 H9B 109.5 . . ?
C4 C9 H9C 109.5 . . ?
H9A C9 H9C 109.5 . . ?
H9B C9 H9C 109.5 . . ?
C5 C10 H10A 109.5 . . ?
C5 C10 H10B 109.5 . . ?
H10A C10 H10B 109.5 . . ?
C5 C10 H10C 109.5 . . ?
H10A C10 H10C 109.5 . . ?
H10B C10 H10C 109.5 . . ?
C15 C11 C16 125(3) . . ?
C15 C11 C12 107(3) . . ?
C16 C11 C12 127(3) . . ?
C15 C11 Ir2 70.7(17) . . ?
C16 C11 Ir2 128(2) . . ?
C12 C11 Ir2 73.1(18) . . ?
C13 C12 C17 128(3) . . ?
C13 C12 C11 106(3) . . ?
C17 C12 C11 125(3) . . ?
C13 C12 Ir2 68.3(19) . . ?
C17 C12 Ir2 124(3) . . ?
C11 C12 Ir2 67.6(17) . . ?
C14 C13 C12 111(3) . . ?
C14 C13 C18 129(3) . . ?
C12 C13 C18 120(3) . . ?
C14 C13 Ir2 70.8(17) . . ?
C12 C13 Ir2 73.1(19) . . ?
C18 C13 Ir2 124(2) . . ?
C13 C14 C15 102(3) . . ?
C13 C14 C19 128(3) . . ?
C15 C14 C19 130(3) . . ?
C13 C14 Ir2 71.2(18) . . ?
C15 C14 Ir2 67.9(16) . . ?
C19 C14 Ir2 123(2) . . ?
C11 C15 C14 113(3) . . ?
C11 C15 C20 127(3) . . ?
C14 C15 C20 120(3) . . ?
C11 C15 Ir2 73.2(18) . . ?
C14 C15 Ir2 70.4(17) . . ?
C20 C15 Ir2 124(3) . . ?
C11 C16 H16A 109.5 . . ?
C11 C16 H16B 109.5 . . ?
H16A C16 H16B 109.5 . . ?
C11 C16 H16C 109.5 . . ?
H16A C16 H16C 109.5 . . ?
H16B C16 H16C 109.5 . . ?
C12 C17 H17A 109.5 . . ?
C12 C17 H17B 109.5 . . ?
H17A C17 H17B 109.5 . . ?
C12 C17 H17C 109.5 . . ?
H17A C17 H17C 109.5 . . ?
H17B C17 H17C 109.5 . . ?
C13 C18 H18A 109.5 . . ?
C13 C18 H18B 109.5 . . ?
H18A C18 H18B 109.5 . . ?
C13 C18 H18C 109.5 . . ?
H18A C18 H18C 109.5 . . ?
H18B C18 H18C 109.5 . . ?
C14 C19 H19A 109.5 . . ?
C14 C19 H19B 109.5 . . ?
H19A C19 H19B 109.5 . . ?
C14 C19 H19C 109.5 . . ?
H19A C19 H19C 109.5 . . ?
H19B C19 H19C 109.5 . . ?
C15 C20 H20A 109.5 . . ?
C15 C20 H20B 109.5 . . ?
H20A C20 H20B 109.5 . . ?
C15 C20 H20C 109.5 . . ?
H20A C20 H20C 109.5 . . ?
H20B C20 H20C 109.5 . . ?

loop_
_geom_bond_atom_site_label_1
_geom_bond_atom_site_label_2
_geom_bond_distance
_geom_bond_site_symmetry_2
_geom_bond_publ_flag
Sb1 O17 1.988(19) . ?
Sb1 O27 1.996(16) . ?
Sb1 O6 2.02(2) . ?
Sb2 O51 1.98(2) 1_655 ?
Sb2 O39 2.00(2) . ?
Sb2 O61 2.001(18) 2_676 ?
W1 O1 1.73(2) . ?
W1 O5 1.88(2) . ?
W1 O4 1.885(19) . ?
W1 O3 1.90(2) . ?
W1 O2 1.91(2) . ?
W1 O6 2.302(19) . ?
W2 O7 1.74(2) . ?
W2 O10 1.905(19) . ?
W2 O8 1.91(2) . ?
W2 O9 1.91(2) . ?
W2 O2 1.98(2) . ?
W2 O6 2.25(2) . ?
W3 O13 1.748(17) . ?
W3 O11 1.75(2) . ?
W3 O12 1.885(18) . ?
W3 O8 1.97(2) . ?
W3 O3 2.01(2) . ?
W3 O6 2.244(19) . ?
W4 O14 1.74(2) . ?
W4 O18 1.841(18) . ?
W4 O12 1.953(19) . ?
W4 O15 1.980(18) . ?
W4 O16 2.020(19) . ?
W4 O17 2.301(18) . ?
W5 O19 1.77(2) . ?
W5 O15 1.903(18) . ?
W5 O22 1.920(19) . ?
W5 O20 1.93(2) . ?
W5 O21 2.00(2) . ?
W5 O17 2.27(2) . ?
W6 O23 1.73(2) . ?
W6 O24 1.87(2) . ?
W6 O4 1.917(19) . ?
W6 O16 1.93(2) . ?
W6 O20 2.01(2) . ?
W6 O17 2.275(18) . ?
W7 O71 1.749(17) . ?
W7 O30 1.844(19) . ?
W7 O21 1.85(2) . ?
W7 O26 1.91(2) . ?
W7 O24 2.00(2) . ?
W7 O27 2.316(16) . ?
W8 O28 1.71(2) . ?
W8 O29 1.89(2) . ?
W8 O9 1.937(19) . ?
W8 O26 1.943(19) . ?
W8 O5 1.98(2) . ?
W8 O27 2.322(17) . ?
W9 O32 1.72(2) . ?
W9 O31 1.785(19) . ?
W9 O69 1.787(18) . ?
W9 O29 2.08(2) . ?
W9 O30 2.083(18) . ?
W9 O27 2.250(17) . ?
W10 O33 1.740(18) . ?
W10 O70 1.81(3) . ?
W10 O22 1.936(19) 2_565 ?
W10 O10 1.949(18) . ?
W10 O31 2.135(19) 2_565 ?
W10 O69 2.140(18) . ?
W11 O34 1.75(2) . ?
W11 O38 1.79(2) . ?
W11 O37 1.91(2) . ?
W11 O36 1.97(2) . ?
W11 O35 2.03(2) . ?
W11 O39 2.226(19) . ?
W12 O40 1.78(3) . ?
W12 O42 1.90(2) 1_665 ?
W12 O35 1.91(2) . ?
W12 O43 1.92(2) 2_676 ?
W12 O41 1.97(2) 2_676 ?
W12 O39 2.33(2) . ?
W13 O44 1.72(2) . ?
W13 O45 1.87(2) . ?
W13 O36 1.92(2) 2_676 ?
W13 O41 1.95(2) . ?
W13 O46 1.97(2) . ?
W13 O39 2.273(18) 2_676 ?
W14 O50 1.80(2) . ?
W14 O47 1.81(2) . ?
W14 O37 1.94(2) 1_455 ?
W14 O48 2.00(2) . ?
W14 O49 2.03(2) . ?
W14 O51 2.30(2) . ?
W15 O52 1.72(2) . ?
W15 O53 1.87(2) 1_565 ?
W15 O55 1.90(2) . ?
W15 O54 1.92(2) . ?
W15 O48 1.94(2) . ?
W15 O51 2.24(2) . ?
W16 O56 1.73(3) . ?
W16 O42 1.91(2) . ?
W16 O49 1.91(2) 1_545 ?
W16 O57 1.91(2) . ?
W16 O53 2.10(3) . ?
W16 O51 2.32(2) 1_545 ?
W16 Na5 3.69(3) . ?
W17 O58 1.68(2) . ?
W17 O59 1.86(2) 2_566 ?
W17 O54 1.91(2) 1_545 ?
W17 O57 1.96(2) . ?
W17 O60 1.97(2) 2_566 ?
W17 O61 2.330(18) 2_566 ?
W18 O62 1.72(2) . ?
W18 O64 1.81(2) . ?
W18 O65 1.816(18) . ?
W18 O59 2.04(2) . ?
W18 O63 2.09(2) . ?
W18 O61 2.222(19) . ?
W19 O66 1.74(2) . ?
W19 O63 1.87(2) . ?
W19 O46 1.89(2) . ?
W19 O43 1.90(2) . ?
W19 O60 1.98(2) . ?
W19 O61 2.331(18) . ?
W19 Na1 3.338(12) . ?
W20 O68 1.735(18) . ?
W20 O67 1.76(2) . ?
W20 O55 1.95(2) . ?
W20 O45 1.980(19) . ?
W20 O64 2.08(2) . ?
W20 O65 2.109(18) 2_576 ?
W20 Na1 3.634(12) . ?
Ir1 O18 2.076(17) . ?
Ir1 C5 2.13(3) . ?
Ir1 O32 2.14(2) 2_565 ?
Ir1 C1 2.15(3) . ?
Ir1 C2 2.15(3) . ?
Ir1 C4 2.16(3) . ?
Ir1 O13 2.182(17) . ?
Ir1 C3 2.24(3) . ?
Ir2 O38 2.10(2) . ?
Ir2 O62 2.13(2) 1_655 ?
Ir2 C15 2.15(3) . ?
Ir2 O50 2.164(19) 1_655 ?
Ir2 C11 2.18(3) . ?
Ir2 C14 2.18(3) . ?
Ir2 C13 2.19(3) . ?
Ir2 C12 2.26(4) . ?
Na1 O71 2.35(2) . ?
Na1 O72 2.37(3) . ?
Na1 O68 2.37(2) . ?
Na1 O73 2.40(3) . ?
Na1 O63 2.45(2) . ?
Na1 O46 2.81(2) . ?
Na1 Na2 3.57(2) . ?
Na2 O23 2.31(3) . ?
Na2 O44 2.33(3) . ?
Na2 O75 2.43(4) . ?
Na2 O68 2.43(3) . ?
Na2 O73 2.46(3) . ?
Na2 O74 2.47(5) . ?
Na3 O76 2.33(5) . ?
Na3 O34 2.79(5) . ?
Na3 O3 2.84(5) . ?
Na4 O86 2.25(4) . ?
Na4 O28 2.37(4) . ?
Na4 O47 2.74(4) . ?
Na5 O19 2.27(4) . ?
Na5 O56 2.30(4) . ?
C1 C5 1.38(4) . ?
C1 C6 1.49(4) . ?
C1 C2 1.50(4) . ?
C2 C7 1.49(4) . ?
C2 C3 1.54(4) . ?
C3 C8 1.41(5) . ?
C3 C4 1.47(4) . ?
C4 C5 1.46(4) . ?
C4 C9 1.57(4) . ?
C5 C10 1.57(4) . ?
C6 H6A 0.9600 . ?
C6 H6B 0.9600 . ?
C6 H6C 0.9600 . ?
C7 H7A 0.9600 . ?
C7 H7B 0.9600 . ?
C7 H7C 0.9600 . ?
C8 H8A 0.9600 . ?
C8 H8B 0.9600 . ?
C8 H8C 0.9600 . ?
C9 H9A 0.9600 . ?
C9 H9B 0.9600 . ?
C9 H9C 0.9600 . ?
C10 H10A 0.9600 . ?
C10 H10B 0.9600 . ?
C10 H10C 0.9600 . ?
C11 C15 1.34(4) . ?
C11 C16 1.48(4) . ?
C11 C12 1.50(4) . ?
C12 C13 1.47(5) . ?
C12 C17 1.49(5) . ?
C13 C14 1.42(4) . ?
C13 C18 1.53(4) . ?
C14 C15 1.54(4) . ?
C14 C19 1.59(5) . ?
C15 C20 1.67(6) . ?
C16 H16A 0.9600 . ?
C16 H16B 0.9600 . ?
C16 H16C 0.9600 . ?
C17 H17A 0.9600 . ?
C17 H17B 0.9600 . ?
C17 H17C 0.9600 . ?
C18 H18A 0.9600 . ?
C18 H18B 0.9600 . ?
C18 H18C 0.9600 . ?
C19 H19A 0.9600 . ?
C19 H19B 0.9600 . ?
C19 H19C 0.9600 . ?
C20 H20A 0.9600 . ?
C20 H20B 0.9600 . ?
C20 H20C 0.9600 . ?
